data_7711705
loop_
_publ_author_name
'Stein, Laura'
'Wang, Cui'
'F\"orster, Christoph'
'Resch-Genger, Ute'
'Heinze, Katja'

_publ_section_title
;
 Bulky ligands protect molecular ruby from oxygen quenching
;
_journal_name_full 'Dalton Transactions'
_journal_paper_doi 10.1039/D2DT02950B
_journal_year 2022
_chemical_formula_sum 'C46 H54 B3 Cr F12 N14'
_chemical_formula_weight 1115.46
_space_group_crystal_system triclinic
_space_group_IT_number 2
_space_group_name_Hall '-P 1'
_space_group_name_H-M_alt 'P -1'
_atom_sites_solution_hydrogens geom
_audit_creation_method SHELXL-2018/3
_audit_update_record
;
2021-11-29 deposited with the CCDC.	2022-10-14 downloaded from the CCDC.
;
_cell_angle_alpha 84.63(3)
_cell_angle_beta 80.15(3)
_cell_angle_gamma 76.80(3)
_cell_formula_units_Z 2
_cell_length_a 12.023(2)
_cell_length_b 14.529(3)
_cell_length_c 15.570(3)
_cell_measurement_reflns_used 32700
_cell_measurement_temperature 120(2)
_cell_measurement_theta_max 28.46
_cell_measurement_theta_min 2.66
_cell_volume 2604.7(9)
_computing_cell_refinement 'X-Area Recipe 1.34.0.0 (STOE, 2019)'
_computing_data_collection 'X-Area WinXpose 2.0.22.0 (STOE, 2016)'
_computing_data_reduction
;
X-Area Integrate 1.77.0.0 (STOE, 2019)
X-Area X-Red32 1.65.0.0 (STOE, 2018) 
;
_computing_structure_refinement 'SHELXL-2018/3 (Sheldrick, 2018)'
_computing_structure_solution 'SHELXT-2018/2 (Sheldrick, 2018)'
_diffrn_ambient_temperature 120(2)
_diffrn_measured_fraction_theta_full 0.994
_diffrn_measured_fraction_theta_max 0.987
_diffrn_measurement_device_type 'STOE IPDS 2T'
_diffrn_measurement_method 'rotation method, \w scans'
_diffrn_radiation_type MoK\a
_diffrn_radiation_wavelength 0.71073
_diffrn_reflns_av_R_equivalents 0.0397
_diffrn_reflns_av_unetI/netI 0.0315
_diffrn_reflns_Laue_measured_fraction_full 0.994
_diffrn_reflns_Laue_measured_fraction_max 0.987
_diffrn_reflns_limit_h_max 15
_diffrn_reflns_limit_h_min -15
_diffrn_reflns_limit_k_max 19
_diffrn_reflns_limit_k_min -19
_diffrn_reflns_limit_l_max 20
_diffrn_reflns_limit_l_min -19
_diffrn_reflns_number 26987
_diffrn_reflns_point_group_measured_fraction_full 0.994
_diffrn_reflns_point_group_measured_fraction_max 0.987
_diffrn_reflns_theta_full 25.242
_diffrn_reflns_theta_max 27.918
_diffrn_reflns_theta_min 2.660
_exptl_absorpt_coefficient_mu 0.311
_exptl_absorpt_correction_T_max 1.32033
_exptl_absorpt_correction_T_min 0.78473
_exptl_absorpt_correction_type multi-scan
_exptl_absorpt_process_details
;
MULABS
R. H. Blessing, Acta Crystallogr. A 1995, 51, 33-38.
with PLATON
A. L. Spek, Acta Crystallogr. D 2009, 65, 148-155.
;
_exptl_crystal_colour orange
_exptl_crystal_density_diffrn 1.422
_exptl_crystal_description block
_exptl_crystal_F_000 1150
_exptl_crystal_size_max 1.100
_exptl_crystal_size_mid 0.647
_exptl_crystal_size_min 0.310
_refine_diff_density_max 0.498
_refine_diff_density_min -0.483
_refine_diff_density_rms 0.060
_refine_ls_extinction_method none
_refine_ls_goodness_of_fit_ref 1.050
_refine_ls_hydrogen_treatment constr
_refine_ls_matrix_type full
_refine_ls_number_parameters 726
_refine_ls_number_reflns 12324
_refine_ls_number_restraints 27
_refine_ls_restrained_S_all 1.049
_refine_ls_R_factor_all 0.0484
_refine_ls_R_factor_gt 0.0415
_refine_ls_shift/su_max 0.001
_refine_ls_shift/su_mean 0.000
_refine_ls_structure_factor_coef Fsqd
_refine_ls_weighting_details 'w=1/[\s^2^(Fo^2^)+(0.0489P)^2^+1.8841P] where P=(Fo^2^+2Fc^2^)/3'
_refine_ls_weighting_scheme calc
_refine_ls_wR_factor_gt 0.1060
_refine_ls_wR_factor_ref 0.1112
_reflns_Friedel_coverage 0.000
_reflns_number_gt 10861
_reflns_number_total 12324
_reflns_threshold_expression 'I > 2\s(I)'
_cod_data_source_file d2dt02950b2.cif
_cod_data_source_block lst39
_cod_original_cell_volume 2604.7(10)
_cod_database_code 7711705
_shelx_shelxl_version_number 2018/3
_shelx_space_group_comment
;
The symmetry employed for this shelxl refinement is uniquely defined
by the following loop, which should always be used as a source of
symmetry information in preference to the above space-group names.
They are only intended as comments.
;
_shelx_estimated_absorpt_t_min 0.726
_shelx_estimated_absorpt_t_max 0.910

loop_
_space_group_symop_operation_xyz
'x, y, z'
'-x, -y, -z'

loop_
_atom_site_label
_atom_site_type_symbol
_atom_site_fract_x
_atom_site_fract_y
_atom_site_fract_z
_atom_site_U_iso_or_equiv
_atom_site_adp_type
_atom_site_occupancy
_atom_site_site_symmetry_order
_atom_site_calc_flag
_atom_site_refinement_flags_posn
_atom_site_refinement_flags_adp
_atom_site_refinement_flags_occupancy
_atom_site_disorder_assembly
_atom_site_disorder_group
Cr1 Cr 0.23805(2) 0.24072(2) 0.26202(2) 0.01180(6) Uani 1 1 d . . . . .
N1 N 0.09216(11) 0.22542(9) 0.34613(8) 0.0154(2) Uani 1 1 d . . . . .
N2 N 0.15363(11) 0.06002(9) 0.34132(8) 0.0166(2) Uani 1 1 d . . . . .
N3 N 0.32006(11) 0.12555(9) 0.32856(8) 0.0144(2) Uani 1 1 d . . . . .
N4 N 0.48326(11) 0.19492(9) 0.31333(9) 0.0170(3) Uani 1 1 d . . . . .
N5 N 0.39593(11) 0.24071(9) 0.18799(8) 0.0148(2) Uani 1 1 d . . . . .
N6 N 0.26343(11) 0.33795(9) 0.33977(8) 0.0156(2) Uani 1 1 d . . . . .
N7 N 0.28938(12) 0.44094(9) 0.21579(9) 0.0182(3) Uani 1 1 d . . . . .
N8 N 0.15325(11) 0.35344(9) 0.19432(8) 0.0146(2) Uani 1 1 d . . . . .
N9 N 0.02319(11) 0.26091(9) 0.17314(9) 0.0173(3) Uani 1 1 d . . . . .
N10 N 0.20649(11) 0.15996(9) 0.17233(8) 0.0148(2) Uani 1 1 d . . . . .
C1 C 0.01146(13) 0.30350(11) 0.37337(10) 0.0173(3) Uani 1 1 d . . . . .
H1 H 0.032500 0.363233 0.364066 0.021 Uiso 1 1 calc R U . . .
C2 C -0.09915(14) 0.30048(12) 0.41371(10) 0.0203(3) Uani 1 1 d . . . . .
C3 C -0.18442(15) 0.38941(13) 0.44163(12) 0.0274(4) Uani 1 1 d . . . . .
H3A H -0.143197 0.440085 0.442813 0.041 Uiso 1 1 calc R U . . .
H3B H -0.226122 0.377900 0.500046 0.041 Uiso 1 1 calc R U . . .
H3C H -0.239578 0.408263 0.400235 0.041 Uiso 1 1 calc R U . . .
C4 C -0.12723(14) 0.21127(12) 0.42556(11) 0.0221(3) Uani 1 1 d . . . . .
H4 H -0.203502 0.206008 0.450555 0.027 Uiso 1 1 calc R U . . .
C5 C -0.04541(14) 0.13100(12) 0.40135(10) 0.0206(3) Uani 1 1 d . . . . .
H5 H -0.064532 0.070529 0.410320 0.025 Uiso 1 1 calc R U . . .
C6 C 0.06624(13) 0.13979(11) 0.36337(9) 0.0162(3) Uani 1 1 d . . . . .
C7 C 0.11716(15) -0.02878(11) 0.33456(12) 0.0238(3) Uani 1 1 d . . . . .
H7A H 0.050798 -0.015700 0.303071 0.036 Uiso 1 1 calc R U . . .
H7B H 0.095227 -0.056198 0.393238 0.036 Uiso 1 1 calc R U . . .
H7C H 0.181190 -0.073540 0.302872 0.036 Uiso 1 1 calc R U . . .
C8 C 0.26741(13) 0.05196(10) 0.35597(9) 0.0152(3) Uani 1 1 d . . . . .
C9 C 0.32506(14) -0.03009(11) 0.39583(10) 0.0193(3) Uani 1 1 d . . . . .
H9 H 0.287765 -0.081204 0.414152 0.023 Uiso 1 1 calc R U . . .
C10 C 0.43767(14) -0.03656(11) 0.40856(10) 0.0206(3) Uani 1 1 d . . . . .
H10 H 0.478463 -0.092782 0.435151 0.025 Uiso 1 1 calc R U . . .
C11 C 0.49112(14) 0.03831(11) 0.38282(10) 0.0189(3) Uani 1 1 d . . . . .
H11 H 0.567804 0.035003 0.392651 0.023 Uiso 1 1 calc R U . . .
C12 C 0.43027(13) 0.11829(11) 0.34235(10) 0.0159(3) Uani 1 1 d . . . . .
C13 C 0.57073(15) 0.20978(12) 0.36321(12) 0.0236(3) Uani 1 1 d . . . . .
H13A H 0.644004 0.165075 0.345969 0.035 Uiso 1 1 calc R U . . .
H13B H 0.544392 0.199428 0.425771 0.035 Uiso 1 1 calc R U . . .
H13C H 0.581981 0.274721 0.351084 0.035 Uiso 1 1 calc R U . . .
C14 C 0.48978(13) 0.23103(10) 0.22688(10) 0.0161(3) Uani 1 1 d . . . . .
C15 C 0.58964(13) 0.25802(12) 0.18153(11) 0.0213(3) Uani 1 1 d . . . . .
H15 H 0.655012 0.253090 0.209747 0.026 Uiso 1 1 calc R U . . .
C16 C 0.59206(14) 0.29168(12) 0.09591(11) 0.0231(3) Uani 1 1 d . . . . .
H16 H 0.658763 0.311527 0.065314 0.028 Uiso 1 1 calc R U . . .
C17 C 0.49729(14) 0.29691(11) 0.05358(11) 0.0208(3) Uani 1 1 d . . . . .
C18 C 0.49550(17) 0.33365(15) -0.03972(12) 0.0309(4) Uani 1 1 d . . . . .
H18A H 0.572527 0.313481 -0.073661 0.046 Uiso 1 1 calc R U . . .
H18B H 0.473441 0.402974 -0.042261 0.046 Uiso 1 1 calc R U . . .
H18C H 0.439346 0.308478 -0.064119 0.046 Uiso 1 1 calc R U . . .
C19 C 0.40157(13) 0.27019(11) 0.10238(10) 0.0171(3) Uani 1 1 d . . . . .
H19 H 0.336365 0.272541 0.074676 0.021 Uiso 1 1 calc R U . . .
C20 C 0.26387(13) 0.31669(11) 0.42661(10) 0.0181(3) Uani 1 1 d . . . . .
H20 H 0.231510 0.265084 0.452897 0.022 Uiso 1 1 calc R U . . .
C21 C 0.30890(14) 0.36624(12) 0.47843(11) 0.0219(3) Uani 1 1 d . . . . .
C22 C 0.30357(19) 0.34240(14) 0.57481(12) 0.0323(4) Uani 1 1 d . . . . .
H22A H 0.296493 0.276455 0.587539 0.048 Uiso 1 1 calc R U . . .
H22B H 0.236423 0.384335 0.606397 0.048 Uiso 1 1 calc R U . . .
H22C H 0.374305 0.350851 0.593365 0.048 Uiso 1 1 calc R U . . .
C23 C 0.35987(14) 0.43908(12) 0.43631(12) 0.0237(3) Uani 1 1 d . . . . .
H23 H 0.397472 0.471854 0.468482 0.028 Uiso 1 1 calc R U . . .
C24 C 0.35669(14) 0.46421(11) 0.34938(11) 0.0214(3) Uani 1 1 d . . . . .
H24 H 0.390503 0.514518 0.321652 0.026 Uiso 1 1 calc R U . . .
C25 C 0.30263(13) 0.41422(10) 0.30232(10) 0.0168(3) Uani 1 1 d . . . . .
C26 C 0.35759(15) 0.50779(12) 0.16926(12) 0.0254(3) Uani 1 1 d . . . . .
H26A H 0.356355 0.508559 0.106420 0.038 Uiso 1 1 calc R U . . .
H26B H 0.437579 0.487903 0.180500 0.038 Uiso 1 1 calc R U . . .
H26C H 0.324199 0.571403 0.189888 0.038 Uiso 1 1 calc R U . . .
C27 C 0.18956(13) 0.43616(11) 0.18237(10) 0.0171(3) Uani 1 1 d . . . . .
C28 C 0.13163(15) 0.51457(11) 0.13793(11) 0.0225(3) Uani 1 1 d . . . . .
H28 H 0.159741 0.571294 0.128411 0.027 Uiso 1 1 calc R U . . .
C29 C 0.03207(16) 0.50860(12) 0.10770(11) 0.0251(3) Uani 1 1 d . . . . .
H29 H -0.009994 0.562160 0.078383 0.030 Uiso 1 1 calc R U . . .
C30 C -0.00644(15) 0.42530(12) 0.11992(11) 0.0222(3) Uani 1 1 d . . . . .
H30 H -0.075320 0.421026 0.099880 0.027 Uiso 1 1 calc R U . . .
C31 C 0.05712(13) 0.34793(11) 0.16195(10) 0.0168(3) Uani 1 1 d . . . . .
C32 C -0.10063(14) 0.26418(12) 0.17625(12) 0.0235(3) Uani 1 1 d . . . . .
H32A H -0.118833 0.270947 0.116676 0.035 Uiso 1 1 calc R U . . .
H32B H -0.146446 0.318283 0.208867 0.035 Uiso 1 1 calc R U . . .
H32C H -0.119106 0.205502 0.205264 0.035 Uiso 1 1 calc R U . . .
C33 C 0.10163(13) 0.17732(11) 0.14782(10) 0.0168(3) Uani 1 1 d . . . . .
C34 C 0.07112(15) 0.11273(12) 0.09974(11) 0.0229(3) Uani 1 1 d . . . . .
H34 H -0.004516 0.123820 0.085071 0.028 Uiso 1 1 calc R U . . .
C35 C 0.15233(16) 0.03286(12) 0.07401(12) 0.0258(3) Uani 1 1 d . . . . .
H35 H 0.131919 -0.011927 0.042274 0.031 Uiso 1 1 calc R U . . .
C36 C 0.26479(15) 0.01680(11) 0.09406(11) 0.0217(3) Uani 1 1 d . . . . .
C37 C 0.35791(17) -0.06691(13) 0.06335(14) 0.0320(4) Uani 1 1 d . . . . .
H37A H 0.376523 -0.061687 -0.000455 0.048 Uiso 1 1 calc R U . . .
H37B H 0.330616 -0.125395 0.081504 0.048 Uiso 1 1 calc R U . . .
H37C H 0.427240 -0.068146 0.089008 0.048 Uiso 1 1 calc R U . . .
C38 C 0.28687(13) 0.08227(11) 0.14363(10) 0.0169(3) Uani 1 1 d . . . . .
H38 H 0.362167 0.072792 0.158634 0.020 Uiso 1 1 calc R U . . .
F1 F 0.16729(9) 0.83022(7) -0.00160(7) 0.0275(2) Uani 1 1 d . . . . .
F2 F 0.07102(12) 0.71384(9) 0.04707(10) 0.0474(3) Uani 1 1 d . . . . .
F3 F 0.20891(12) 0.73758(10) 0.11956(9) 0.0494(3) Uani 1 1 d . . . . .
F4 F 0.03882(13) 0.84542(10) 0.12332(10) 0.0560(4) Uani 1 1 d . . . . .
B1 B 0.12091(18) 0.78218(14) 0.07277(14) 0.0273(4) Uani 1 1 d . . . . .
B3 B 0.20289(17) 0.08882(14) 0.59219(12) 0.0234(4) Uani 1 1 d . . . . .
F9 F 0.22924(10) -0.00894(8) 0.61002(8) 0.0338(3) Uani 1 1 d . . . . .
F11 F 0.30163(10) 0.11672(8) 0.54781(8) 0.0353(3) Uani 1 1 d . . . . .
F10 F 0.11756(11) 0.11045(11) 0.53934(8) 0.0461(3) Uani 1 1 d . . . . .
F12 F 0.16461(13) 0.13446(10) 0.66879(8) 0.0472(3) Uani 1 1 d . . . . .
F5 F 0.57560(12) 0.56567(10) 0.24088(11) 0.0555(4) Uani 1 1 d . . . . .
F6 F 0.76749(11) 0.51366(10) 0.24485(9) 0.0433(3) Uani 1 1 d . . . . .
F7 F 0.68619(13) 0.46585(10) 0.14064(9) 0.0485(3) Uani 1 1 d . . . . .
F8 F 0.64729(13) 0.41274(9) 0.28139(9) 0.0463(3) Uani 1 1 d . . . . .
B2 B 0.66915(18) 0.49040(14) 0.22661(15) 0.0279(4) Uani 1 1 d . . . . .
N300 N 0.04523(19) 0.53959(15) 0.36149(16) 0.0518(5) Uani 1 1 d . . . . .
C301 C 0.05974(17) 0.61450(15) 0.35262(14) 0.0351(4) Uani 1 1 d . . . . .
C302 C 0.0807(2) 0.71009(16) 0.34024(16) 0.0436(5) Uani 1 1 d . . . . .
H30A H 0.150588 0.711656 0.364074 0.065 Uiso 1 1 calc R U . . .
H30B H 0.014515 0.754056 0.370554 0.065 Uiso 1 1 calc R U . . .
H30C H 0.091252 0.728836 0.277769 0.065 Uiso 1 1 calc R U . . .
N400 N 0.58023(18) -0.01277(17) 0.17846(14) 0.0501(5) Uani 1 1 d . . . . .
C401 C 0.67354(18) -0.00527(15) 0.17241(13) 0.0338(4) Uani 1 1 d . . . . .
C402 C 0.79093(19) 0.00715(18) 0.16561(15) 0.0430(5) Uani 1 1 d . . . . .
H40A H 0.801057 0.062015 0.125799 0.064 Uiso 1 1 calc R U . . .
H40B H 0.845077 -0.049698 0.143002 0.064 Uiso 1 1 calc R U . . .
H40C H 0.806082 0.017551 0.223418 0.064 Uiso 1 1 calc R U . . .
N100 N 0.2153(2) 0.2679(2) 0.96820(14) 0.0646(7) Uani 1 1 d D . . . .
C101 C 0.19908(18) 0.27104(17) 0.89833(14) 0.0381(5) Uani 1 1 d D . . . .
C102 C 0.1757(2) 0.27634(18) 0.80960(13) 0.0459(5) Uani 1 1 d D . . . .
H10A H 0.097947 0.265721 0.810161 0.069 Uiso 1 1 calc R U . . .
H10B H 0.232755 0.227785 0.776469 0.069 Uiso 1 1 calc R U . . .
H10C H 0.180545 0.339090 0.782133 0.069 Uiso 1 1 calc R U . . .
N200 N 0.6423(9) 0.2708(10) 0.6175(9) 0.061(3) Uani 0.435(17) 1 d D . P A 1
C201 C 0.5743(12) 0.2504(17) 0.6711(9) 0.038(2) Uani 0.435(17) 1 d D . P A 1
C202 C 0.4876(10) 0.2244(5) 0.7398(4) 0.046(2) Uani 0.435(17) 1 d D . P A 1
H20A H 0.438212 0.192178 0.715048 0.069 Uiso 0.435(17) 1 calc R U P A 1
H20B H 0.440249 0.281582 0.767030 0.069 Uiso 0.435(17) 1 calc R U P A 1
H20C H 0.525638 0.181944 0.783908 0.069 Uiso 0.435(17) 1 calc R U P A 1
N20A N 0.6239(7) 0.2738(7) 0.5881(4) 0.0446(16) Uani 0.565(17) 1 d D . P A 2
C21A C 0.5935(13) 0.2552(13) 0.6592(5) 0.0397(16) Uani 0.565(17) 1 d D . P A 2
C22A C 0.5539(11) 0.2267(4) 0.7487(3) 0.059(3) Uani 0.565(17) 1 d D . P A 2
H22D H 0.524934 0.168678 0.750116 0.088 Uiso 0.565(17) 1 calc R U P A 2
H22E H 0.491694 0.277159 0.774546 0.088 Uiso 0.565(17) 1 calc R U P A 2
H22F H 0.618306 0.214978 0.782154 0.088 Uiso 0.565(17) 1 calc R U P A 2

loop_
_atom_site_aniso_label
_atom_site_aniso_U_11
_atom_site_aniso_U_22
_atom_site_aniso_U_33
_atom_site_aniso_U_23
_atom_site_aniso_U_13
_atom_site_aniso_U_12
Cr1 0.01222(11) 0.01111(11) 0.01245(11) 0.00065(8) -0.00258(8) -0.00332(8)
N1 0.0155(6) 0.0163(6) 0.0147(6) 0.0005(5) -0.0026(5) -0.0046(5)
N2 0.0174(6) 0.0144(6) 0.0193(6) 0.0005(5) -0.0028(5) -0.0068(5)
N3 0.0163(6) 0.0136(6) 0.0138(6) 0.0001(4) -0.0035(4) -0.0040(5)
N4 0.0172(6) 0.0168(6) 0.0192(6) 0.0014(5) -0.0075(5) -0.0056(5)
N5 0.0144(6) 0.0143(6) 0.0156(6) 0.0005(5) -0.0023(5) -0.0035(5)
N6 0.0173(6) 0.0131(6) 0.0170(6) -0.0014(5) -0.0033(5) -0.0040(5)
N7 0.0203(6) 0.0146(6) 0.0208(6) 0.0030(5) -0.0032(5) -0.0078(5)
N8 0.0143(6) 0.0137(6) 0.0152(6) 0.0011(4) -0.0030(4) -0.0019(5)
N9 0.0135(6) 0.0178(6) 0.0211(6) -0.0011(5) -0.0048(5) -0.0029(5)
N10 0.0159(6) 0.0148(6) 0.0140(6) -0.0001(4) -0.0031(4) -0.0036(5)
C1 0.0184(7) 0.0180(7) 0.0152(7) -0.0007(5) -0.0029(5) -0.0031(6)
C2 0.0175(7) 0.0256(8) 0.0163(7) -0.0008(6) -0.0023(6) -0.0023(6)
C3 0.0206(8) 0.0294(9) 0.0273(9) -0.0028(7) 0.0013(6) 0.0015(7)
C4 0.0155(7) 0.0297(8) 0.0209(8) 0.0017(6) -0.0012(6) -0.0070(6)
C5 0.0193(7) 0.0234(8) 0.0210(7) 0.0022(6) -0.0029(6) -0.0098(6)
C6 0.0180(7) 0.0179(7) 0.0139(6) 0.0014(5) -0.0044(5) -0.0061(6)
C7 0.0275(8) 0.0162(7) 0.0310(9) -0.0008(6) -0.0056(7) -0.0111(6)
C8 0.0192(7) 0.0130(6) 0.0138(6) -0.0007(5) -0.0015(5) -0.0049(5)
C9 0.0247(8) 0.0146(7) 0.0177(7) 0.0015(5) -0.0015(6) -0.0045(6)
C10 0.0255(8) 0.0161(7) 0.0179(7) 0.0017(6) -0.0046(6) -0.0002(6)
C11 0.0191(7) 0.0188(7) 0.0180(7) -0.0005(6) -0.0050(6) -0.0010(6)
C12 0.0178(7) 0.0157(7) 0.0144(6) -0.0021(5) -0.0032(5) -0.0032(5)
C13 0.0238(8) 0.0236(8) 0.0282(8) 0.0013(6) -0.0140(7) -0.0084(6)
C14 0.0160(7) 0.0127(6) 0.0193(7) -0.0015(5) -0.0031(5) -0.0025(5)
C15 0.0142(7) 0.0224(8) 0.0283(8) -0.0008(6) -0.0034(6) -0.0063(6)
C16 0.0180(7) 0.0223(8) 0.0283(8) -0.0009(6) 0.0030(6) -0.0077(6)
C17 0.0216(8) 0.0190(7) 0.0196(7) 0.0000(6) 0.0027(6) -0.0048(6)
C18 0.0303(9) 0.0397(10) 0.0201(8) 0.0072(7) 0.0036(7) -0.0112(8)
C19 0.0180(7) 0.0168(7) 0.0159(7) 0.0004(5) -0.0020(5) -0.0034(6)
C20 0.0200(7) 0.0170(7) 0.0174(7) -0.0013(5) -0.0035(6) -0.0040(6)
C21 0.0235(8) 0.0217(8) 0.0211(8) -0.0044(6) -0.0070(6) -0.0026(6)
C22 0.0472(11) 0.0317(9) 0.0217(8) -0.0030(7) -0.0137(8) -0.0095(8)
C23 0.0224(8) 0.0221(8) 0.0293(8) -0.0088(6) -0.0077(6) -0.0052(6)
C24 0.0199(7) 0.0172(7) 0.0282(8) -0.0040(6) -0.0034(6) -0.0056(6)
C25 0.0156(7) 0.0134(6) 0.0207(7) -0.0018(5) -0.0014(5) -0.0026(5)
C26 0.0274(8) 0.0204(8) 0.0295(9) 0.0046(6) -0.0002(7) -0.0128(7)
C27 0.0198(7) 0.0150(7) 0.0154(7) 0.0007(5) -0.0008(5) -0.0037(6)
C28 0.0294(8) 0.0154(7) 0.0220(8) 0.0032(6) -0.0056(6) -0.0039(6)
C29 0.0318(9) 0.0182(7) 0.0235(8) 0.0034(6) -0.0099(7) 0.0008(6)
C30 0.0226(8) 0.0224(8) 0.0213(8) 0.0010(6) -0.0087(6) -0.0012(6)
C31 0.0166(7) 0.0173(7) 0.0153(7) -0.0008(5) -0.0019(5) -0.0019(5)
C32 0.0151(7) 0.0258(8) 0.0309(9) -0.0030(7) -0.0069(6) -0.0038(6)
C33 0.0176(7) 0.0166(7) 0.0166(7) 0.0010(5) -0.0040(5) -0.0044(6)
C34 0.0224(8) 0.0223(8) 0.0273(8) -0.0021(6) -0.0111(6) -0.0058(6)
C35 0.0301(9) 0.0206(8) 0.0303(9) -0.0070(7) -0.0129(7) -0.0047(7)
C36 0.0255(8) 0.0175(7) 0.0222(8) -0.0037(6) -0.0072(6) -0.0016(6)
C37 0.0332(10) 0.0256(9) 0.0377(10) -0.0131(8) -0.0149(8) 0.0043(7)
C38 0.0179(7) 0.0166(7) 0.0161(7) -0.0003(5) -0.0030(5) -0.0038(5)
F1 0.0349(6) 0.0235(5) 0.0258(5) 0.0027(4) -0.0053(4) -0.0111(4)
F2 0.0547(8) 0.0289(6) 0.0652(9) 0.0149(6) -0.0189(7) -0.0223(6)
F3 0.0423(7) 0.0545(8) 0.0509(8) 0.0246(7) -0.0206(6) -0.0109(6)
F4 0.0471(8) 0.0451(8) 0.0615(9) -0.0041(7) 0.0215(7) -0.0025(6)
B1 0.0254(9) 0.0219(9) 0.0320(10) 0.0068(8) -0.0031(8) -0.0043(7)
B3 0.0225(9) 0.0255(9) 0.0213(9) -0.0007(7) -0.0065(7) -0.0013(7)
F9 0.0287(5) 0.0254(5) 0.0489(7) 0.0039(5) -0.0083(5) -0.0098(4)
F11 0.0341(6) 0.0262(5) 0.0441(7) 0.0035(5) -0.0032(5) -0.0078(5)
F10 0.0326(6) 0.0703(9) 0.0310(6) -0.0019(6) -0.0161(5) 0.0060(6)
F12 0.0639(9) 0.0483(8) 0.0225(6) -0.0089(5) -0.0049(6) 0.0037(6)
F5 0.0397(7) 0.0379(7) 0.0819(11) -0.0110(7) -0.0086(7) 0.0083(6)
F6 0.0328(6) 0.0590(8) 0.0460(7) -0.0063(6) -0.0059(5) -0.0247(6)
F7 0.0634(9) 0.0462(8) 0.0404(7) -0.0071(6) -0.0146(6) -0.0146(7)
F8 0.0594(8) 0.0356(7) 0.0489(8) 0.0045(6) -0.0073(6) -0.0240(6)
B2 0.0235(9) 0.0219(9) 0.0398(11) -0.0034(8) -0.0067(8) -0.0055(7)
N300 0.0499(12) 0.0425(11) 0.0637(14) -0.0124(10) -0.0079(10) -0.0084(9)
C301 0.0298(9) 0.0390(11) 0.0341(10) -0.0090(8) -0.0067(8) 0.0017(8)
C302 0.0481(13) 0.0381(11) 0.0437(12) -0.0013(9) -0.0099(10) -0.0057(10)
N400 0.0426(11) 0.0716(15) 0.0387(10) -0.0070(10) -0.0048(8) -0.0170(10)
C401 0.0388(11) 0.0337(10) 0.0247(9) 0.0015(7) -0.0008(8) -0.0033(8)
C402 0.0358(11) 0.0521(13) 0.0364(11) 0.0174(10) -0.0034(9) -0.0096(10)
N100 0.0533(13) 0.112(2) 0.0400(11) 0.0197(12) -0.0212(10) -0.0407(14)
C101 0.0349(10) 0.0475(12) 0.0342(11) 0.0071(9) -0.0063(8) -0.0166(9)
C102 0.0669(16) 0.0502(13) 0.0254(10) 0.0001(9) -0.0047(10) -0.0248(12)
N200 0.052(4) 0.043(4) 0.085(7) -0.012(6) 0.011(5) -0.016(4)
C201 0.037(5) 0.021(4) 0.054(5) -0.003(4) -0.005(3) -0.002(3)
C202 0.056(5) 0.039(3) 0.037(3) 0.004(2) 0.001(3) -0.008(3)
N20A 0.043(3) 0.037(2) 0.047(3) 0.001(3) 0.010(2) -0.009(2)
C21A 0.045(4) 0.026(3) 0.045(3) -0.005(3) 0.006(3) -0.010(3)
C22A 0.094(7) 0.031(2) 0.040(3) -0.0062(18) 0.006(3) 0.000(3)

loop_
_atom_type_symbol
_atom_type_description
_atom_type_scat_dispersion_real
_atom_type_scat_dispersion_imag
_atom_type_scat_source
C C 0.0033 0.0016 'International Tables Vol C Tables 4.2.6.8 and 6.1.1.4'
H H 0.0000 0.0000 'International Tables Vol C Tables 4.2.6.8 and 6.1.1.4'
B B 0.0013 0.0007 'International Tables Vol C Tables 4.2.6.8 and 6.1.1.4'
N N 0.0061 0.0033 'International Tables Vol C Tables 4.2.6.8 and 6.1.1.4'
F F 0.0171 0.0103 'International Tables Vol C Tables 4.2.6.8 and 6.1.1.4'
Cr Cr 0.3209 0.6236 'International Tables Vol C Tables 4.2.6.8 and 6.1.1.4'

loop_
_geom_angle_atom_site_label_1
_geom_angle_atom_site_label_2
_geom_angle_atom_site_label_3
_geom_angle
_geom_angle_site_symmetry_1
_geom_angle_site_symmetry_3
_geom_angle_publ_flag
N8 Cr1 N3 178.31(5) . . ?
N8 Cr1 N10 86.09(5) . . ?
N3 Cr1 N10 92.42(5) . . ?
N8 Cr1 N1 93.45(6) . . ?
N3 Cr1 N1 85.81(6) . . ?
N10 Cr1 N1 92.66(6) . . ?
N8 Cr1 N5 94.54(6) . . ?
N3 Cr1 N5 86.20(6) . . ?
N10 Cr1 N5 88.23(6) . . ?
N1 Cr1 N5 172.00(5) . . ?
N8 Cr1 N6 85.98(5) . . ?
N3 Cr1 N6 95.54(5) . . ?
N10 Cr1 N6 171.80(5) . . ?
N1 Cr1 N6 89.90(6) . . ?
N5 Cr1 N6 90.32(6) . . ?
C6 N1 C1 119.06(13) . . ?
C6 N1 Cr1 120.19(11) . . ?
C1 N1 Cr1 119.85(10) . . ?
C6 N2 C8 122.14(12) . . ?
C6 N2 C7 117.03(13) . . ?
C8 N2 C7 116.85(13) . . ?
C12 N3 C8 118.94(13) . . ?
C12 N3 Cr1 120.61(10) . . ?
C8 N3 Cr1 120.35(10) . . ?
C14 N4 C12 121.44(12) . . ?
C14 N4 C13 117.26(13) . . ?
C12 N4 C13 116.75(13) . . ?
C14 N5 C19 119.27(13) . . ?
C14 N5 Cr1 119.96(10) . . ?
C19 N5 Cr1 119.31(10) . . ?
C25 N6 C20 119.25(13) . . ?
C25 N6 Cr1 119.25(10) . . ?
C20 N6 Cr1 120.13(10) . . ?
C25 N7 C27 122.18(13) . . ?
C25 N7 C26 117.34(13) . . ?
C27 N7 C26 116.41(13) . . ?
C27 N8 C31 118.82(13) . . ?
C27 N8 Cr1 120.82(10) . . ?
C31 N8 Cr1 120.34(10) . . ?
C33 N9 C31 120.82(13) . . ?
C33 N9 C32 117.69(13) . . ?
C31 N9 C32 116.75(13) . . ?
C33 N10 C38 119.10(13) . . ?
C33 N10 Cr1 119.94(11) . . ?
C38 N10 Cr1 120.61(10) . . ?
N1 C1 C2 123.50(15) . . ?
C1 C2 C4 116.57(15) . . ?
C1 C2 C3 120.87(15) . . ?
C4 C2 C3 122.56(15) . . ?
C5 C4 C2 120.74(15) . . ?
C4 C5 C6 119.12(15) . . ?
N1 C6 N2 118.04(13) . . ?
N1 C6 C5 120.75(15) . . ?
N2 C6 C5 121.21(14) . . ?
N3 C8 C9 121.19(14) . . ?
N3 C8 N2 118.54(13) . . ?
C9 C8 N2 120.26(13) . . ?
C10 C9 C8 119.05(14) . . ?
C11 C10 C9 120.32(15) . . ?
C10 C11 C12 118.39(14) . . ?
N3 C12 C11 122.10(14) . . ?
N3 C12 N4 118.08(13) . . ?
C11 C12 N4 119.82(14) . . ?
N5 C14 N4 117.74(13) . . ?
N5 C14 C15 120.43(14) . . ?
N4 C14 C15 121.83(14) . . ?
C16 C15 C14 119.40(15) . . ?
C15 C16 C17 120.50(15) . . ?
C19 C17 C16 116.98(15) . . ?
C19 C17 C18 120.47(15) . . ?
C16 C17 C18 122.50(15) . . ?
N5 C19 C17 123.23(14) . . ?
N6 C20 C21 123.30(14) . . ?
C20 C21 C23 116.37(15) . . ?
C20 C21 C22 121.41(16) . . ?
C23 C21 C22 122.22(15) . . ?
C24 C23 C21 121.34(15) . . ?
C23 C24 C25 118.75(15) . . ?
N6 C25 N7 118.29(13) . . ?
N6 C25 C24 120.46(14) . . ?
N7 C25 C24 121.24(14) . . ?
N8 C27 C28 121.79(14) . . ?
N8 C27 N7 118.35(13) . . ?
C28 C27 N7 119.86(14) . . ?
C29 C28 C27 118.60(15) . . ?
C30 C29 C28 120.28(15) . . ?
C29 C30 C31 118.76(15) . . ?
N8 C31 C30 121.67(14) . . ?
N8 C31 N9 117.70(13) . . ?
C30 C31 N9 120.63(14) . . ?
N10 C33 C34 120.81(14) . . ?
N10 C33 N9 118.06(13) . . ?
C34 C33 N9 121.12(14) . . ?
C35 C34 C33 119.04(15) . . ?
C34 C35 C36 120.83(15) . . ?
C38 C36 C35 116.50(15) . . ?
C38 C36 C37 120.90(15) . . ?
C35 C36 C37 122.60(15) . . ?
N10 C38 C36 123.49(14) . . ?
F4 B1 F3 110.31(18) . . ?
F4 B1 F2 110.11(17) . . ?
F3 B1 F2 108.85(16) . . ?
F4 B1 F1 109.43(16) . . ?
F3 B1 F1 109.34(16) . . ?
F2 B1 F1 108.77(17) . . ?
F12 B3 F10 109.91(16) . . ?
F12 B3 F11 110.32(16) . . ?
F10 B3 F11 109.03(15) . . ?
F12 B3 F9 110.03(16) . . ?
F10 B3 F9 108.71(16) . . ?
F11 B3 F9 108.81(15) . . ?
F6 B2 F5 110.31(16) . . ?
F6 B2 F7 109.89(17) . . ?
F5 B2 F7 109.96(18) . . ?
F6 B2 F8 108.69(17) . . ?
F5 B2 F8 109.22(17) . . ?
F7 B2 F8 108.73(16) . . ?
N300 C301 C302 178.8(3) . . ?
N400 C401 C402 178.3(3) . . ?
N100 C101 C102 178.7(3) . . ?
N200 C201 C202 180(2) . . ?
N20A C21A C22A 177.1(17) . . ?

loop_
_geom_bond_atom_site_label_1
_geom_bond_atom_site_label_2
_geom_bond_distance
_geom_bond_site_symmetry_2
_geom_bond_publ_flag
Cr1 N8 2.0285(14) . ?
Cr1 N3 2.0291(14) . ?
Cr1 N10 2.0402(14) . ?
Cr1 N1 2.0441(14) . ?
Cr1 N5 2.0452(14) . ?
Cr1 N6 2.0487(14) . ?
N1 C6 1.3427(19) . ?
N1 C1 1.362(2) . ?
N2 C6 1.400(2) . ?
N2 C8 1.4020(19) . ?
N2 C7 1.4722(19) . ?
N3 C12 1.3573(19) . ?
N3 C8 1.3628(19) . ?
N4 C14 1.394(2) . ?
N4 C12 1.4074(19) . ?
N4 C13 1.4733(19) . ?
N5 C14 1.3435(19) . ?
N5 C19 1.3567(19) . ?
N6 C25 1.3468(19) . ?
N6 C20 1.359(2) . ?
N7 C25 1.392(2) . ?
N7 C27 1.405(2) . ?
N7 C26 1.473(2) . ?
N8 C27 1.3563(19) . ?
N8 C31 1.3586(19) . ?
N9 C33 1.400(2) . ?
N9 C31 1.4018(19) . ?
N9 C32 1.4711(19) . ?
N10 C33 1.3417(19) . ?
N10 C38 1.362(2) . ?
C1 C2 1.379(2) . ?
C2 C4 1.401(2) . ?
C2 C3 1.502(2) . ?
C4 C5 1.379(2) . ?
C5 C6 1.400(2) . ?
C8 C9 1.385(2) . ?
C9 C10 1.383(2) . ?
C10 C11 1.381(2) . ?
C11 C12 1.384(2) . ?
C14 C15 1.402(2) . ?
C15 C16 1.374(2) . ?
C16 C17 1.395(2) . ?
C17 C19 1.379(2) . ?
C17 C18 1.502(2) . ?
C20 C21 1.378(2) . ?
C21 C23 1.398(2) . ?
C21 C22 1.502(2) . ?
C23 C24 1.373(2) . ?
C24 C25 1.402(2) . ?
C27 C28 1.384(2) . ?
C28 C29 1.382(2) . ?
C29 C30 1.378(2) . ?
C30 C31 1.385(2) . ?
C33 C34 1.399(2) . ?
C34 C35 1.377(2) . ?
C35 C36 1.403(2) . ?
C36 C38 1.376(2) . ?
C36 C37 1.505(2) . ?
F1 B1 1.394(2) . ?
F2 B1 1.391(2) . ?
F3 B1 1.390(2) . ?
F4 B1 1.376(3) . ?
B3 F12 1.377(2) . ?
B3 F10 1.386(2) . ?
B3 F11 1.392(2) . ?
B3 F9 1.395(2) . ?
F5 B2 1.382(2) . ?
F6 B2 1.381(2) . ?
F7 B2 1.387(3) . ?
F8 B2 1.396(2) . ?
N300 C301 1.133(3) . ?
C301 C302 1.457(3) . ?
N400 C401 1.139(3) . ?
C401 C402 1.448(3) . ?
N100 C101 1.132(3) . ?
C101 C102 1.448(3) . ?
N200 C201 1.133(3) . ?
C201 C202 1.448(3) . ?
N20A C21A 1.133(3) . ?
C21A C22A 1.448(3) . ?

loop_
_geom_torsion_atom_site_label_1
_geom_torsion_atom_site_label_2
_geom_torsion_atom_site_label_3
_geom_torsion_atom_site_label_4
_geom_torsion
_geom_torsion_site_symmetry_1
_geom_torsion_site_symmetry_2
_geom_torsion_site_symmetry_3
_geom_torsion_site_symmetry_4
_geom_torsion_publ_flag
C6 N1 C1 C2 -3.9(2) . . . . ?
Cr1 N1 C1 C2 165.24(12) . . . . ?
N1 C1 C2 C4 -0.6(2) . . . . ?
N1 C1 C2 C3 -179.55(15) . . . . ?
C1 C2 C4 C5 3.0(2) . . . . ?
C3 C2 C4 C5 -178.07(16) . . . . ?
C2 C4 C5 C6 -1.0(2) . . . . ?
C1 N1 C6 N2 -174.72(13) . . . . ?
Cr1 N1 C6 N2 16.15(18) . . . . ?
C1 N1 C6 C5 6.0(2) . . . . ?
Cr1 N1 C6 C5 -163.12(11) . . . . ?
C8 N2 C6 N1 41.8(2) . . . . ?
C7 N2 C6 N1 -161.39(14) . . . . ?
C8 N2 C6 C5 -138.97(15) . . . . ?
C7 N2 C6 C5 17.9(2) . . . . ?
C4 C5 C6 N1 -3.7(2) . . . . ?
C4 C5 C6 N2 177.09(14) . . . . ?
C12 N3 C8 C9 -1.2(2) . . . . ?
Cr1 N3 C8 C9 175.24(11) . . . . ?
C12 N3 C8 N2 -179.90(13) . . . . ?
Cr1 N3 C8 N2 -3.41(18) . . . . ?
C6 N2 C8 N3 -49.3(2) . . . . ?
C7 N2 C8 N3 153.81(14) . . . . ?
C6 N2 C8 C9 132.03(15) . . . . ?
C7 N2 C8 C9 -24.9(2) . . . . ?
N3 C8 C9 C10 0.6(2) . . . . ?
N2 C8 C9 C10 179.26(14) . . . . ?
C8 C9 C10 C11 0.8(2) . . . . ?
C9 C10 C11 C12 -1.6(2) . . . . ?
C8 N3 C12 C11 0.4(2) . . . . ?
Cr1 N3 C12 C11 -176.03(11) . . . . ?
C8 N3 C12 N4 179.80(13) . . . . ?
Cr1 N3 C12 N4 3.32(18) . . . . ?
C10 C11 C12 N3 0.9(2) . . . . ?
C10 C11 C12 N4 -178.40(14) . . . . ?
C14 N4 C12 N3 -54.5(2) . . . . ?
C13 N4 C12 N3 150.06(14) . . . . ?
C14 N4 C12 C11 124.84(16) . . . . ?
C13 N4 C12 C11 -30.6(2) . . . . ?
C19 N5 C14 N4 -176.03(13) . . . . ?
Cr1 N5 C14 N4 17.83(18) . . . . ?
C19 N5 C14 C15 4.9(2) . . . . ?
Cr1 N5 C14 C15 -161.23(12) . . . . ?
C12 N4 C14 N5 41.9(2) . . . . ?
C13 N4 C14 N5 -162.77(14) . . . . ?
C12 N4 C14 C15 -139.01(16) . . . . ?
C13 N4 C14 C15 16.3(2) . . . . ?
N5 C14 C15 C16 -2.1(2) . . . . ?
N4 C14 C15 C16 178.89(15) . . . . ?
C14 C15 C16 C17 -1.5(2) . . . . ?
C15 C16 C17 C19 2.2(2) . . . . ?
C15 C16 C17 C18 179.65(17) . . . . ?
C14 N5 C19 C17 -4.3(2) . . . . ?
Cr1 N5 C19 C17 161.96(12) . . . . ?
C16 C17 C19 N5 0.7(2) . . . . ?
C18 C17 C19 N5 -176.81(15) . . . . ?
C25 N6 C20 C21 -3.9(2) . . . . ?
Cr1 N6 C20 C21 162.69(12) . . . . ?
N6 C20 C21 C23 -2.6(2) . . . . ?
N6 C20 C21 C22 177.74(16) . . . . ?
C20 C21 C23 C24 5.0(2) . . . . ?
C22 C21 C23 C24 -175.34(17) . . . . ?
C21 C23 C24 C25 -1.1(2) . . . . ?
C20 N6 C25 N7 -172.85(14) . . . . ?
Cr1 N6 C25 N7 20.44(18) . . . . ?
C20 N6 C25 C24 8.0(2) . . . . ?
Cr1 N6 C25 C24 -158.69(12) . . . . ?
C27 N7 C25 N6 38.7(2) . . . . ?
C26 N7 C25 N6 -164.78(14) . . . . ?
C27 N7 C25 C24 -142.16(15) . . . . ?
C26 N7 C25 C24 14.3(2) . . . . ?
C23 C24 C25 N6 -5.6(2) . . . . ?
C23 C24 C25 N7 175.28(15) . . . . ?
C31 N8 C27 C28 -0.3(2) . . . . ?
Cr1 N8 C27 C28 -178.66(12) . . . . ?
C31 N8 C27 N7 -179.72(13) . . . . ?
Cr1 N8 C27 N7 1.87(19) . . . . ?
C25 N7 C27 N8 -52.0(2) . . . . ?
C26 N7 C27 N8 151.32(14) . . . . ?
C25 N7 C27 C28 128.55(16) . . . . ?
C26 N7 C27 C28 -28.2(2) . . . . ?
N8 C27 C28 C29 2.2(2) . . . . ?
N7 C27 C28 C29 -178.38(15) . . . . ?
C27 C28 C29 C30 -1.6(3) . . . . ?
C28 C29 C30 C31 -0.7(3) . . . . ?
C27 N8 C31 C30 -2.2(2) . . . . ?
Cr1 N8 C31 C30 176.18(12) . . . . ?
C27 N8 C31 N9 178.33(13) . . . . ?
Cr1 N8 C31 N9 -3.26(18) . . . . ?
C29 C30 C31 N8 2.7(2) . . . . ?
C29 C30 C31 N9 -177.85(15) . . . . ?
C33 N9 C31 N8 -52.2(2) . . . . ?
C32 N9 C31 N8 152.78(14) . . . . ?
C33 N9 C31 C30 128.38(16) . . . . ?
C32 N9 C31 C30 -26.7(2) . . . . ?
C38 N10 C33 C34 5.5(2) . . . . ?
Cr1 N10 C33 C34 -167.77(12) . . . . ?
C38 N10 C33 N9 -175.69(13) . . . . ?
Cr1 N10 C33 N9 11.06(18) . . . . ?
C31 N9 C33 N10 47.6(2) . . . . ?
C32 N9 C33 N10 -157.58(14) . . . . ?
C31 N9 C33 C34 -133.58(16) . . . . ?
C32 N9 C33 C34 21.2(2) . . . . ?
N10 C33 C34 C35 -3.2(2) . . . . ?
N9 C33 C34 C35 178.03(16) . . . . ?
C33 C34 C35 C36 -1.1(3) . . . . ?
C34 C35 C36 C38 2.9(3) . . . . ?
C34 C35 C36 C37 -176.81(18) . . . . ?
C33 N10 C38 C36 -3.6(2) . . . . ?
Cr1 N10 C38 C36 169.58(12) . . . . ?
C35 C36 C38 N10 -0.6(2) . . . . ?
C37 C36 C38 N10 179.16(16) . . . . ?
